data_1515621
loop_
_publ_author_name
'Wang, Qi-Qiang'
'Day, Victor W.'
'Bowman-James, Kristin'

_publ_section_title
;
 Tunable, shape-shifting capsule for dicarboxylates
;
_journal_issue 9
_journal_name_full 'Chemical Science'
_journal_page_first 1735
_journal_paper_doi 10.1039/c1sc00292a
_journal_volume 2
_journal_year 2011
_chemical_formula_sum 'C75 H86 N22 O23'
_chemical_formula_weight 1663.66
_chemical_name_systematic
;
?
;
_space_group_IT_number 15
_symmetry_cell_setting monoclinic
_symmetry_space_group_name_Hall '-C 2yc'
_symmetry_space_group_name_H-M 'C 1 2/c 1'
_atom_sites_solution_hydrogens geom
_atom_sites_solution_primary direct
_atom_sites_solution_secondary difmap
_audit_creation_method SHELXLTL
_cell_angle_alpha 90.00
_cell_angle_beta 117.519(2)
_cell_angle_gamma 90.00
_cell_formula_units_Z 4
_cell_length_a 34.486(3)
_cell_length_b 11.3400(9)
_cell_length_c 24.7183(19)
_cell_measurement_reflns_used 7388
_cell_measurement_temperature 100(2)
_cell_measurement_theta_max 30.56
_cell_measurement_theta_min 2.26
_cell_volume 8572.9(12)
_computing_cell_refinement 'Bruker SAINT'
_computing_data_collection 'Bruker SMART'
_computing_data_reduction 'Bruker SAINT'
_computing_molecular_graphics 'Bruker SHELXTL'
_computing_publication_material 'Bruker SHELXTL'
_computing_structure_refinement 'Bruker SHELXTL'
_computing_structure_solution 'Bruker SHELXTL'
_diffrn_ambient_temperature 100(2)
_diffrn_measured_fraction_theta_full 0.999
_diffrn_measured_fraction_theta_max 0.999
_diffrn_measurement_device_type 'Bruker SMART APEX CCD area detector'
_diffrn_measurement_method 'phi and omega scans'
_diffrn_radiation_monochromator graphite
_diffrn_radiation_source 'fine-focus sealed tube'
_diffrn_radiation_type MoK\a
_diffrn_radiation_wavelength 0.71073
_diffrn_reflns_av_R_equivalents 0.0574
_diffrn_reflns_av_sigmaI/netI 0.0458
_diffrn_reflns_limit_h_max 40
_diffrn_reflns_limit_h_min -40
_diffrn_reflns_limit_k_max 13
_diffrn_reflns_limit_k_min -13
_diffrn_reflns_limit_l_max 29
_diffrn_reflns_limit_l_min -29
_diffrn_reflns_number 34276
_diffrn_reflns_theta_full 25.00
_diffrn_reflns_theta_max 25.00
_diffrn_reflns_theta_min 2.44
_diffrn_standards_decay_% 0.00
_exptl_absorpt_coefficient_mu 0.098
_exptl_absorpt_correction_T_max 1.000
_exptl_absorpt_correction_T_min 0.739
_exptl_absorpt_correction_type multi-scan
_exptl_crystal_colour colorless
_exptl_crystal_density_diffrn 1.289
_exptl_crystal_density_method 'not measured'
_exptl_crystal_description 'Flat plate'
_exptl_crystal_F_000 3496
_exptl_crystal_size_max 0.40
_exptl_crystal_size_mid 0.34
_exptl_crystal_size_min 0.15
_refine_diff_density_max 0.668
_refine_diff_density_min -0.389
_refine_diff_density_rms 0.066
_refine_ls_extinction_method none
_refine_ls_goodness_of_fit_ref 1.063
_refine_ls_hydrogen_treatment mixed
_refine_ls_matrix_type full
_refine_ls_number_parameters 586
_refine_ls_number_reflns 7548
_refine_ls_number_restraints 0
_refine_ls_restrained_S_all 1.063
_refine_ls_R_factor_all 0.1117
_refine_ls_R_factor_gt 0.0784
_refine_ls_shift/su_max 0.000
_refine_ls_shift/su_mean 0.000
_refine_ls_structure_factor_coef Fsqd
_refine_ls_weighting_details 'calc w=1/[\s^2^(Fo^2^)+(0.1400P)^2^+3.8996P] where P=(Fo^2^+2Fc^2^)/3'
_refine_ls_weighting_scheme calc
_refine_ls_wR_factor_gt 0.2192
_refine_ls_wR_factor_ref 0.2368
_reflns_number_gt 4946
_reflns_number_total 7548
_reflns_threshold_expression >2sigma(I)
_cod_data_source_file c1sc00292a.txt
_cod_data_source_block k55g_(cmpd_1)
_cod_depositor_comments
;
The following automatic conversions were performed:

'_symmetry_cell_setting' value 'Monoclinic' changed to 'monoclinic'
according to
/usr/data/users/saulius/automatic-downloads/retrospective/RSC/lib/dictionaries/cif_core.dic
dictionary named 'cif_core.dic' version 2.4.2 from 2011-04-26.

Automatic conversion script
Id: cif_fix_values 2281 2013-09-26 08:29:07Z andrius 
;
_cod_original_cell_volume 8573.0(11)
_cod_original_sg_symbol_H-M C2/c
_cod_database_code 1515621

loop_
_symmetry_equiv_pos_as_xyz
'x, y, z'
'-x, y, -z+1/2'
'x+1/2, y+1/2, z'
'-x+1/2, y+1/2, -z+1/2'
'-x, -y, -z'
'x, -y, z-1/2'
'-x+1/2, -y+1/2, -z'
'x+1/2, -y+1/2, z-1/2'

loop_
_atom_site_label
_atom_site_type_symbol
_atom_site_fract_x
_atom_site_fract_y
_atom_site_fract_z
_atom_site_U_iso_or_equiv
_atom_site_adp_type
_atom_site_occupancy
_atom_site_symmetry_multiplicity
_atom_site_calc_flag
_atom_site_refinement_flags
O1 O 0.01093(8) 0.2603(2) 0.02291(13) 0.0620(8) Uani 1 1 d .
O2 O 0.10769(10) 0.6481(2) 0.27097(14) 0.0649(8) Uani 1 1 d .
O3 O 0.18382(8) 0.3974(2) 0.30544(14) 0.0585(7) Uani 1 1 d .
O4 O 0.12384(9) 0.1272(2) 0.02174(13) 0.0626(8) Uani 1 1 d .
O5 O 0.08783(9) 0.8303(2) -0.11484(14) 0.0660(8) Uani 1 1 d .
O6 O 0.27578(8) 1.0293(2) -0.12864(13) 0.0575(7) Uani 1 1 d .
N1 N 0.10852(9) 0.4630(2) -0.03925(13) 0.0445(7) Uani 1 1 d .
C2 C 0.06070(11) 0.4743(3) -0.06831(18) 0.0501(9) Uani 1 1 d .
H2A H 0.0488 0.4601 -0.1127 0.060 Uiso 1 1 calc R
H2B H 0.0530 0.5559 -0.0627 0.060 Uiso 1 1 calc R
C3 C 0.03975(11) 0.3899(3) -0.04288(18) 0.0523(10) Uani 1 1 d .
H3A H 0.0076 0.3937 -0.0681 0.063 Uiso 1 1 calc R
H3B H 0.0492 0.3087 -0.0458 0.063 Uiso 1 1 calc R
N4 N 0.05061(9) 0.4143(2) 0.02035(14) 0.0478(8) Uani 1 1 d .
H4N H 0.0680 0.4734 0.0400 0.057 Uiso 1 1 calc R
C5 C 0.03397(10) 0.3463(3) 0.04777(19) 0.0496(10) Uani 1 1 d .
C6 C 0.04357(11) 0.3782(3) 0.11175(19) 0.0482(9) Uani 1 1 d .
N7 N 0.06561(8) 0.4776(2) 0.13547(15) 0.0462(7) Uani 1 1 d .
C8 C 0.02732(13) 0.3072(3) 0.1427(2) 0.0604(11) Uani 1 1 d .
H8 H 0.0113 0.2376 0.1243 0.072 Uiso 1 1 calc R
C9 C 0.03476(15) 0.3392(4) 0.2003(2) 0.0665(12) Uani 1 1 d .
H9 H 0.0245 0.2918 0.2227 0.080 Uiso 1 1 calc R
C10 C 0.05742(13) 0.4413(4) 0.2247(2) 0.0615(11) Uani 1 1 d .
H10 H 0.0627 0.4661 0.2643 0.074 Uiso 1 1 calc R
C11 C 0.07258(11) 0.5081(3) 0.19159(19) 0.0500(9) Uani 1 1 d .
C12 C 0.09657(12) 0.6213(3) 0.2176(2) 0.0522(10) Uani 1 1 d .
N13 N 0.10192(9) 0.6885(3) 0.17786(15) 0.0504(8) Uani 1 1 d .
H13N H 0.0919 0.6633 0.1401 0.061 Uiso 1 1 calc R
C14 C 0.12374(12) 0.8027(3) 0.1941(2) 0.0548(10) Uani 1 1 d .
H14A H 0.1131 0.8469 0.2192 0.066 Uiso 1 1 calc R
H14B H 0.1161 0.8486 0.1565 0.066 Uiso 1 1 calc R
C15 C 0.17320(12) 0.7905(3) 0.22951(19) 0.0519(9) Uani 1 1 d .
H15A H 0.1866 0.8700 0.2368 0.062 Uiso 1 1 calc R
H15B H 0.1810 0.7545 0.2697 0.062 Uiso 1 1 calc R
N16 N 0.19115(9) 0.7187(2) 0.19749(14) 0.0454(7) Uani 1 1 d .
C17 C 0.23354(11) 0.6688(3) 0.24021(18) 0.0510(9) Uani 1 1 d .
H17A H 0.2516 0.7312 0.2688 0.061 Uiso 1 1 calc R
H17B H 0.2489 0.6415 0.2172 0.061 Uiso 1 1 calc R
C18 C 0.22896(12) 0.5662(3) 0.27646(18) 0.0538(10) Uani 1 1 d .
H18A H 0.2584 0.5376 0.3056 0.065 Uiso 1 1 calc R
H18B H 0.2143 0.5940 0.3003 0.065 Uiso 1 1 calc R
N19 N 0.20416(9) 0.4697(2) 0.23757(15) 0.0499(8) Uani 1 1 d .
H19N H 0.2029 0.4618 0.2014 0.060 Uiso 1 1 calc R
C20 C 0.18328(10) 0.3931(3) 0.2553(2) 0.0460(9) Uani 1 1 d .
C21 C 0.15880(10) 0.2964(3) 0.21095(18) 0.0428(9) Uani 1 1 d .
N22 N 0.16067(8) 0.2943(2) 0.15854(15) 0.0432(7) Uani 1 1 d .
C23 C 0.13598(11) 0.2131(3) 0.22625(18) 0.0464(9) Uani 1 1 d .
H23 H 0.1355 0.2172 0.2643 0.056 Uiso 1 1 calc R
C24 C 0.11416(12) 0.1250(3) 0.1857(2) 0.0524(10) Uani 1 1 d .
H24 H 0.0980 0.0676 0.1949 0.063 Uiso 1 1 calc R
C25 C 0.11601(11) 0.1211(3) 0.1318(2) 0.0518(10) Uani 1 1 d .
H25 H 0.1014 0.0603 0.1032 0.062 Uiso 1 1 calc R
C26 C 0.13939(10) 0.2067(3) 0.11917(17) 0.0445(9) Uani 1 1 d .
C27 C 0.14156(11) 0.2056(3) 0.05995(18) 0.0470(9) Uani 1 1 d .
N28 N 0.16371(9) 0.2938(2) 0.05217(14) 0.0472(8) Uani 1 1 d .
H28N H 0.1774 0.3435 0.0824 0.057 Uiso 1 1 calc R
C29 C 0.16634(12) 0.3116(3) -0.00383(18) 0.0513(9) Uani 1 1 d .
H29A H 0.1746 0.2363 -0.0161 0.062 Uiso 1 1 calc R
H29B H 0.1897 0.3697 0.0034 0.062 Uiso 1 1 calc R
C30 C 0.12374(12) 0.3552(3) -0.05559(18) 0.0520(9) Uani 1 1 d .
H30A H 0.1280 0.3703 -0.0919 0.062 Uiso 1 1 calc R
H30B H 0.1012 0.2932 -0.0663 0.062 Uiso 1 1 calc R
C31 C 0.12931(11) 0.5689(3) -0.04729(17) 0.0490(9) Uani 1 1 d .
H31A H 0.1614 0.5580 -0.0250 0.059 Uiso 1 1 calc R
H31B H 0.1219 0.6360 -0.0282 0.059 Uiso 1 1 calc R
C32 C 0.11686(13) 0.6018(3) -0.11330(19) 0.0555(10) Uani 1 1 d .
H32A H 0.1251 0.5367 -0.1326 0.067 Uiso 1 1 calc R
H32B H 0.0848 0.6126 -0.1363 0.067 Uiso 1 1 calc R
N33 N 0.13841(10) 0.7092(3) -0.11664(16) 0.0557(8) Uani 1 1 d .
H33N H 0.1634 0.7038 -0.1181 0.067 Uiso 1 1 calc R
C34 C 0.12208(12) 0.8145(3) -0.11756(18) 0.0513(9) Uani 1 1 d .
C35 C 0.14811(12) 0.9168(3) -0.12220(17) 0.0498(9) Uani 1 1 d .
N36 N 0.18712(9) 0.8922(2) -0.11839(13) 0.0459(7) Uani 1 1 d .
C37 C 0.13168(14) 1.0306(3) -0.13030(19) 0.0609(11) Uani 1 1 d .
H37 H 0.1037 1.0454 -0.1329 0.073 Uiso 1 1 calc R
C38 C 0.15652(15) 1.1223(3) -0.1345(2) 0.0628(11) Uani 1 1 d .
H38 H 0.1458 1.2009 -0.1407 0.075 Uiso 1 1 calc R
C39 C 0.19675(14) 1.0974(3) -0.12955(18) 0.0541(10) Uani 1 1 d .
H39 H 0.2148 1.1590 -0.1313 0.065 Uiso 1 1 calc R
C40 C 0.21100(12) 0.9813(3) -0.12200(17) 0.0471(9) Uani 1 1 d .
C41 C 0.25416(12) 0.9524(3) -0.11899(17) 0.0496(9) Uani 1 1 d .
N42 N 0.26699(10) 0.8404(2) -0.10563(15) 0.0519(8) Uani 1 1 d .
H42N H 0.2487 0.7908 -0.1021 0.062 Uiso 1 1 calc R
C43 C 0.30874(11) 0.7944(3) -0.09645(18) 0.0499(9) Uani 1 1 d .
H43A H 0.3218 0.7485 -0.0581 0.060 Uiso 1 1 calc R
H43B H 0.3285 0.8616 -0.0914 0.060 Uiso 1 1 calc R
C44 C 0.19344(11) 0.7837(3) 0.14784(18) 0.0479(9) Uani 1 1 d .
H44A H 0.2211 0.8291 0.1648 0.058 Uiso 1 1 calc R
H44B H 0.1690 0.8409 0.1308 0.058 Uiso 1 1 calc R
O1W O -0.07752(9) 0.3058(2) -0.04796(13) 0.0548(7) Uani 1 1 d .
H1W1 H -0.0471(16) 0.292(4) -0.0272(19) 0.066 Uiso 1 1 d .
H1W2 H -0.0898(14) 0.254(4) -0.0367(19) 0.066 Uiso 1 1 d .
O2W O 0.11109(10) -0.1150(2) 0.00889(16) 0.0638(8) Uani 1 1 d .
H2W1 H 0.1101(15) -0.043(5) 0.011(2) 0.077 Uiso 1 1 d .
H2W2 H 0.1165(15) -0.124(4) -0.028(2) 0.077 Uiso 1 1 d .
O3W O 0.0126(2) 0.8861(5) -0.2183(3) 0.086(2) Uani 0.50 1 d P
O1S O 0.04491(15) 0.7844(4) 0.2813(3) 0.1389(18) Uani 1 1 d .
C1S C 0.0105(4) 0.7241(10) 0.2816(6) 0.100(4) Uani 0.50 1 d P
O2S O 0.03434(13) 0.9712(4) 0.1932(2) 0.1284(16) Uani 1 1 d .
C2S C -0.0122(3) 0.9842(12) 0.1340(5) 0.136(5) Uani 0.65 1 d P
C2S' C 0.0092(5) 0.8917(15) 0.1305(7) 0.084(4) Uiso 0.35 1 d P
C3S C 0.0003(3) 0.9608(7) 0.0812(4) 0.149(3) Uani 1 1 d .
O3S O 0.23239(18) 0.3726(4) 0.4169(2) 0.0644(19) Uani 0.538(7) 1 d P
O3S' O 0.20114(18) 0.5727(5) 0.4047(3) 0.065(2) Uani 0.462(7) 1 d P
C4S C 0.2705(9) 0.4741(10) 0.4558(6) 0.084(6) Uani 0.70(5) 1 d P
C4S' C 0.2519(11) 0.4625(17) 0.4639(8) 0.050(7) Uani 0.30(5) 1 d P
C5S C 0.24452(15) 0.5879(4) 0.4383(2) 0.0759(14) Uani 1 1 d .

loop_
_atom_site_aniso_label
_atom_site_aniso_U_11
_atom_site_aniso_U_22
_atom_site_aniso_U_33
_atom_site_aniso_U_23
_atom_site_aniso_U_13
_atom_site_aniso_U_12
O1 0.0472(15) 0.0372(14) 0.086(2) 0.0022(13) 0.0176(14) -0.0104(12)
O2 0.0707(19) 0.0499(17) 0.069(2) -0.0014(14) 0.0278(16) 0.0089(14)
O3 0.0510(16) 0.0432(15) 0.083(2) -0.0037(14) 0.0330(15) -0.0103(12)
O4 0.0653(18) 0.0337(14) 0.0816(19) -0.0036(13) 0.0277(15) -0.0057(12)
O5 0.0518(17) 0.0506(16) 0.099(2) 0.0028(15) 0.0379(16) 0.0079(13)
O6 0.0588(16) 0.0307(13) 0.0807(19) 0.0029(12) 0.0303(14) -0.0069(11)
N1 0.0370(15) 0.0261(14) 0.0604(18) 0.0044(13) 0.0140(13) 0.0033(11)
C2 0.0397(19) 0.0364(19) 0.058(2) 0.0062(16) 0.0091(17) 0.0041(15)
C3 0.0361(18) 0.0357(19) 0.067(3) 0.0051(17) 0.0089(18) -0.0023(15)
N4 0.0338(15) 0.0328(15) 0.063(2) 0.0010(14) 0.0110(14) -0.0019(12)
C5 0.0268(17) 0.0274(18) 0.085(3) 0.0110(18) 0.0178(18) 0.0026(14)
C6 0.0322(17) 0.0319(18) 0.076(3) 0.0075(17) 0.0214(18) 0.0078(14)
N7 0.0310(14) 0.0322(15) 0.070(2) 0.0090(14) 0.0184(14) 0.0068(12)
C8 0.046(2) 0.034(2) 0.106(4) 0.016(2) 0.039(2) 0.0060(16)
C9 0.071(3) 0.051(2) 0.093(3) 0.012(2) 0.051(3) 0.008(2)
C10 0.059(2) 0.047(2) 0.083(3) 0.012(2) 0.037(2) 0.0089(19)
C11 0.044(2) 0.041(2) 0.065(3) 0.0088(18) 0.0241(19) 0.0143(16)
C12 0.042(2) 0.043(2) 0.069(3) 0.010(2) 0.023(2) 0.0147(16)
N13 0.0415(17) 0.0379(16) 0.063(2) -0.0020(15) 0.0164(15) 0.0014(13)
C14 0.054(2) 0.0290(19) 0.075(3) -0.0051(17) 0.025(2) 0.0024(16)
C15 0.052(2) 0.0282(18) 0.068(2) -0.0060(16) 0.0212(19) -0.0035(15)
N16 0.0373(15) 0.0268(14) 0.0617(19) 0.0004(13) 0.0139(14) -0.0025(12)
C17 0.0364(18) 0.0328(18) 0.066(2) 0.0019(16) 0.0087(17) -0.0062(14)
C18 0.046(2) 0.0314(18) 0.071(3) 0.0018(17) 0.0153(19) -0.0064(15)
N19 0.0452(17) 0.0285(15) 0.066(2) 0.0061(13) 0.0174(15) -0.0029(12)
C20 0.0305(17) 0.0317(18) 0.074(3) 0.0081(17) 0.0223(18) 0.0053(14)
C21 0.0285(17) 0.0245(16) 0.068(2) 0.0067(15) 0.0161(16) 0.0061(13)
N22 0.0291(14) 0.0214(14) 0.070(2) 0.0081(13) 0.0150(14) 0.0045(11)
C23 0.0366(18) 0.0316(18) 0.068(2) 0.0066(16) 0.0221(17) 0.0023(14)
C24 0.044(2) 0.0305(18) 0.083(3) 0.0078(18) 0.030(2) -0.0017(15)
C25 0.0396(19) 0.0245(17) 0.086(3) 0.0038(17) 0.025(2) -0.0019(14)
C26 0.0331(17) 0.0229(16) 0.070(2) 0.0076(16) 0.0175(17) 0.0062(13)
C27 0.0349(18) 0.0216(17) 0.075(3) 0.0055(17) 0.0175(18) 0.0061(14)
N28 0.0407(16) 0.0280(15) 0.064(2) 0.0077(13) 0.0170(15) 0.0041(12)
C29 0.048(2) 0.0335(19) 0.070(3) 0.0094(17) 0.0245(19) 0.0116(15)
C30 0.049(2) 0.0308(18) 0.067(2) 0.0020(17) 0.0190(19) 0.0065(15)
C31 0.0418(19) 0.0340(18) 0.065(2) 0.0060(17) 0.0200(18) 0.0035(15)
C32 0.054(2) 0.039(2) 0.073(3) 0.0075(18) 0.028(2) 0.0064(17)
N33 0.0523(19) 0.0395(17) 0.083(2) 0.0193(16) 0.0376(18) 0.0137(14)
C34 0.048(2) 0.046(2) 0.058(2) 0.0084(17) 0.0235(19) 0.0098(17)
C35 0.053(2) 0.040(2) 0.055(2) 0.0078(17) 0.0233(18) 0.0116(17)
N36 0.0484(17) 0.0333(15) 0.0532(18) 0.0087(13) 0.0210(14) 0.0077(13)
C37 0.064(2) 0.047(2) 0.076(3) 0.012(2) 0.036(2) 0.019(2)
C38 0.084(3) 0.036(2) 0.078(3) 0.0146(19) 0.046(2) 0.021(2)
C39 0.071(3) 0.0318(19) 0.064(3) 0.0085(17) 0.036(2) 0.0054(17)
C40 0.053(2) 0.0330(19) 0.052(2) 0.0051(15) 0.0210(17) 0.0027(16)
C41 0.051(2) 0.0320(18) 0.061(2) 0.0023(16) 0.0214(18) -0.0013(16)
N42 0.0473(17) 0.0293(15) 0.077(2) 0.0105(14) 0.0268(16) 0.0025(13)
C43 0.0403(19) 0.0335(19) 0.070(2) 0.0062(17) 0.0199(18) 0.0012(15)
C44 0.0379(18) 0.0282(17) 0.069(2) 0.0022(16) 0.0178(17) -0.0013(14)
O1W 0.0454(15) 0.0385(15) 0.0723(18) 0.0094(13) 0.0202(14) -0.0052(11)
O2W 0.0675(18) 0.0272(13) 0.097(2) 0.0084(14) 0.0378(17) 0.0017(13)
O3W 0.066(4) 0.058(4) 0.136(6) -0.013(3) 0.049(4) -0.008(3)
O1S 0.108(3) 0.098(3) 0.207(5) -0.020(3) 0.069(4) 0.004(3)
C1S 0.084(8) 0.099(8) 0.152(11) -0.015(7) 0.083(9) -0.028(6)
O2S 0.082(3) 0.122(4) 0.181(4) 0.004(3) 0.061(3) -0.026(2)
C2S 0.090(7) 0.182(12) 0.121(8) 0.016(8) 0.035(6) -0.060(8)
C3S 0.200(8) 0.115(5) 0.128(6) -0.064(5) 0.071(6) -0.091(6)
O3S 0.082(4) 0.039(3) 0.059(3) -0.011(2) 0.021(3) 0.014(2)
O3S' 0.041(3) 0.060(4) 0.083(5) -0.026(3) 0.019(3) -0.013(3)
C4S 0.098(11) 0.072(5) 0.085(6) -0.005(4) 0.044(6) 0.025(5)
C4S' 0.044(13) 0.077(10) 0.039(9) -0.031(7) 0.027(6) -0.003(8)
C5S 0.069(3) 0.053(3) 0.102(4) -0.028(2) 0.036(3) -0.020(2)

loop_
_atom_type_symbol
_atom_type_description
_atom_type_scat_dispersion_real
_atom_type_scat_dispersion_imag
_atom_type_scat_source
C C 0.0033 0.0016 'International Tables Vol C Tables 4.2.6.8 and 6.1.1.4'
H H 0.0000 0.0000 'International Tables Vol C Tables 4.2.6.8 and 6.1.1.4'
N N 0.0061 0.0033 'International Tables Vol C Tables 4.2.6.8 and 6.1.1.4'
O O 0.0106 0.0060 'International Tables Vol C Tables 4.2.6.8 and 6.1.1.4'

loop_
_geom_angle_atom_site_label_1
_geom_angle_atom_site_label_2
_geom_angle_atom_site_label_3
_geom_angle
_geom_angle_site_symmetry_1
_geom_angle_site_symmetry_3
C31 N1 C30 112.9(3) . .
C31 N1 C2 111.9(3) . .
C30 N1 C2 113.8(3) . .
N1 C2 C3 112.9(3) . .
N1 C2 H2A 109.0 . .
C3 C2 H2A 109.0 . .
N1 C2 H2B 109.0 . .
C3 C2 H2B 109.0 . .
H2A C2 H2B 107.8 . .
N4 C3 C2 113.2(3) . .
N4 C3 H3A 108.9 . .
C2 C3 H3A 108.9 . .
N4 C3 H3B 108.9 . .
C2 C3 H3B 108.9 . .
H3A C3 H3B 107.8 . .
C5 N4 C3 118.9(3) . .
C5 N4 H4N 120.6 . .
C3 N4 H4N 120.6 . .
O1 C5 N4 122.8(4) . .
O1 C5 C6 119.7(3) . .
N4 C5 C6 117.6(3) . .
N7 C6 C8 122.6(4) . .
N7 C6 C5 118.0(3) . .
C8 C6 C5 119.3(3) . .
C6 N7 C11 117.8(3) . .
C9 C8 C6 119.1(4) . .
C9 C8 H8 120.5 . .
C6 C8 H8 120.5 . .
C10 C9 C8 118.4(4) . .
C10 C9 H9 120.8 . .
C8 C9 H9 120.8 . .
C9 C10 C11 119.8(4) . .
C9 C10 H10 120.1 . .
C11 C10 H10 120.1 . .
N7 C11 C10 122.4(4) . .
N7 C11 C12 117.6(3) . .
C10 C11 C12 119.9(4) . .
O2 C12 N13 125.0(4) . .
O2 C12 C11 120.5(4) . .
N13 C12 C11 114.4(4) . .
C12 N13 C14 122.6(4) . .
C12 N13 H13N 118.7 . .
C14 N13 H13N 118.7 . .
N13 C14 C15 112.1(3) . .
N13 C14 H14A 109.2 . .
C15 C14 H14A 109.2 . .
N13 C14 H14B 109.2 . .
C15 C14 H14B 109.2 . .
H14A C14 H14B 107.9 . .
N16 C15 C14 112.5(3) . .
N16 C15 H15A 109.1 . .
C14 C15 H15A 109.1 . .
N16 C15 H15B 109.1 . .
C14 C15 H15B 109.1 . .
H15A C15 H15B 107.8 . .
C15 N16 C17 110.9(3) . .
C15 N16 C44 112.0(3) . .
C17 N16 C44 112.1(3) . .
N16 C17 C18 112.3(3) . .
N16 C17 H17A 109.1 . .
C18 C17 H17A 109.1 . .
N16 C17 H17B 109.1 . .
C18 C17 H17B 109.1 . .
H17A C17 H17B 107.9 . .
N19 C18 C17 112.2(3) . .
N19 C18 H18A 109.2 . .
C17 C18 H18A 109.2 . .
N19 C18 H18B 109.2 . .
C17 C18 H18B 109.2 . .
H18A C18 H18B 107.9 . .
C20 N19 C18 121.4(4) . .
C20 N19 H19N 119.3 . .
C18 N19 H19N 119.3 . .
O3 C20 N19 123.3(4) . .
O3 C20 C21 120.3(3) . .
N19 C20 C21 116.4(4) . .
N22 C21 C23 122.9(3) . .
N22 C21 C20 117.5(3) . .
C23 C21 C20 119.7(4) . .
C21 N22 C26 117.6(3) . .
C24 C23 C21 119.0(4) . .
C24 C23 H23 120.5 . .
C21 C23 H23 120.5 . .
C25 C24 C23 118.8(3) . .
C25 C24 H24 120.6 . .
C23 C24 H24 120.6 . .
C24 C25 C26 119.5(4) . .
C24 C25 H25 120.2 . .
C26 C25 H25 120.2 . .
N22 C26 C25 122.2(4) . .
N22 C26 C27 117.1(3) . .
C25 C26 C27 120.7(3) . .
O4 C27 N28 123.2(4) . .
O4 C27 C26 121.5(3) . .
N28 C27 C26 115.3(3) . .
C27 N28 C29 122.8(3) . .
C27 N28 H28N 118.6 . .
C29 N28 H28N 118.6 . .
N28 C29 C30 112.9(3) . .
N28 C29 H29A 109.0 . .
C30 C29 H29A 109.0 . .
N28 C29 H29B 109.0 . .
C30 C29 H29B 109.0 . .
H29A C29 H29B 107.8 . .
N1 C30 C29 111.8(3) . .
N1 C30 H30A 109.3 . .
C29 C30 H30A 109.3 . .
N1 C30 H30B 109.3 . .
C29 C30 H30B 109.3 . .
H30A C30 H30B 107.9 . .
N1 C31 C32 115.7(3) . .
N1 C31 H31A 108.4 . .
C32 C31 H31A 108.4 . .
N1 C31 H31B 108.4 . .
C32 C31 H31B 108.4 . .
H31A C31 H31B 107.4 . .
N33 C32 C31 111.6(3) . .
N33 C32 H32A 109.3 . .
C31 C32 H32A 109.3 . .
N33 C32 H32B 109.3 . .
C31 C32 H32B 109.3 . .
H32A C32 H32B 108.0 . .
C34 N33 C32 122.5(3) . .
C34 N33 H33N 118.8 . .
C32 N33 H33N 118.8 . .
O5 C34 N33 123.1(4) . .
O5 C34 C35 121.1(3) . .
N33 C34 C35 115.8(3) . .
N36 C35 C37 122.4(4) . .
N36 C35 C34 116.9(3) . .
C37 C35 C34 120.7(3) . .
C40 N36 C35 118.1(3) . .
C38 C37 C35 119.0(4) . .
C38 C37 H37 120.5 . .
C35 C37 H37 120.5 . .
C39 C38 C37 118.5(3) . .
C39 C38 H38 120.7 . .
C37 C38 H38 120.7 . .
C38 C39 C40 119.4(4) . .
C38 C39 H39 120.3 . .
C40 C39 H39 120.3 . .
N36 C40 C39 122.5(3) . .
N36 C40 C41 117.6(3) . .
C39 C40 C41 119.9(3) . .
O6 C41 N42 123.8(3) . .
O6 C41 C40 120.7(3) . .
N42 C41 C40 115.5(3) . .
C41 N42 C43 125.0(3) . .
C41 N42 H42N 117.5 . .
C43 N42 H42N 117.5 . .
N42 C43 C44 114.7(3) . 7_565
N42 C43 H43A 108.6 . .
C44 C43 H43A 108.6 7_565 .
N42 C43 H43B 108.6 . .
C44 C43 H43B 108.6 7_565 .
H43A C43 H43B 107.6 . .
N16 C44 C43 113.9(3) . 7_565
N16 C44 H44A 108.8 . .
C43 C44 H44A 108.8 7_565 .
N16 C44 H44B 108.8 . .
C43 C44 H44B 108.8 7_565 .
H44A C44 H44B 107.7 . .
H1W1 O1W H1W2 108(4) . .
H2W1 O2W H2W2 101(4) . .
O1S C1S C1S 90.0(9) . 2
C2S O2S C2S' 47.4(7) . .
C2S' C2S C3S 55.4(9) . .
C2S' C2S O2S 68.2(9) . .
C3S C2S O2S 101.5(8) . .
C2S C2S' C3S 72.3(11) . .
C2S C2S' O2S 64.4(9) . .
C3S C2S' O2S 109.3(11) . .
C2S' C3S C2S 52.3(8) . .
C4S' O3S C4S 27.1(7) . .
C4S' C4S C5S 76(2) . .
C4S' C4S O3S 60.2(18) . .
C5S C4S O3S 102.6(13) . .
C4S C4S' O3S 93(2) . .
C4S C4S' C5S 74(2) . .
O3S C4S' C5S 113.2(12) . .
O3S' C5S C4S 114.1(10) . .
O3S' C5S C4S' 93.5(12) . .
C4S C5S C4S' 29.1(5) . .

loop_
_geom_bond_atom_site_label_1
_geom_bond_atom_site_label_2
_geom_bond_distance
_geom_bond_site_symmetry_2
O1 C5 1.229(4) .
O2 C12 1.231(5) .
O3 C20 1.232(5) .
O4 C27 1.234(4) .
O5 C34 1.227(4) .
O6 C41 1.240(4) .
N1 C31 1.458(4) .
N1 C30 1.459(4) .
N1 C2 1.469(4) .
C2 C3 1.501(5) .
C2 H2A 0.9900 .
C2 H2B 0.9900 .
C3 N4 1.456(5) .
C3 H3A 0.9900 .
C3 H3B 0.9900 .
N4 C5 1.320(5) .
N4 H4N 0.8800 .
C5 C6 1.503(6) .
C6 N7 1.334(4) .
C6 C8 1.395(5) .
N7 C11 1.339(5) .
C8 C9 1.375(6) .
C8 H8 0.9500 .
C9 C10 1.370(6) .
C9 H9 0.9500 .
C10 C11 1.384(5) .
C10 H10 0.9500 .
C11 C12 1.501(6) .
C12 N13 1.321(5) .
N13 C14 1.458(5) .
N13 H13N 0.8800 .
C14 C15 1.522(5) .
C14 H14A 0.9900 .
C14 H14B 0.9900 .
C15 N16 1.458(5) .
C15 H15A 0.9900 .
C15 H15B 0.9900 .
N16 C17 1.464(4) .
N16 C44 1.465(5) .
C17 C18 1.520(5) .
C17 H17A 0.9900 .
C17 H17B 0.9900 .
C18 N19 1.447(4) .
C18 H18A 0.9900 .
C18 H18B 0.9900 .
N19 C20 1.326(4) .
N19 H19N 0.8800 .
C20 C21 1.504(5) .
C21 N22 1.327(5) .
C21 C23 1.389(5) .
N22 C26 1.346(4) .
C23 C24 1.369(5) .
C23 H23 0.9500 .
C24 C25 1.362(6) .
C24 H24 0.9500 .
C25 C26 1.387(5) .
C25 H25 0.9500 .
C26 C27 1.500(6) .
C27 N28 1.325(4) .
N28 C29 1.443(5) .
N28 H28N 0.8800 .
C29 C30 1.518(5) .
C29 H29A 0.9900 .
C29 H29B 0.9900 .
C30 H30A 0.9900 .
C30 H30B 0.9900 .
C31 C32 1.530(5) .
C31 H31A 0.9900 .
C31 H31B 0.9900 .
C32 N33 1.449(5) .
C32 H32A 0.9900 .
C32 H32B 0.9900 .
N33 C34 1.316(5) .
N33 H33N 0.8800 .
C34 C35 1.503(5) .
C35 N36 1.333(5) .
C35 C37 1.387(5) .
N36 C40 1.332(4) .
C37 C38 1.381(6) .
C37 H37 0.9500 .
C38 C39 1.365(6) .
C38 H38 0.9500 .
C39 C40 1.387(5) .
C39 H39 0.9500 .
C40 C41 1.492(5) .
C41 N42 1.335(5) .
N42 C43 1.447(5) .
N42 H42N 0.8800 .
C43 C44 1.522(5) 7_565
C43 H43A 0.9900 .
C43 H43B 0.9900 .
C44 C43 1.522(5) 7_565
C44 H44A 0.9900 .
C44 H44B 0.9900 .
O1W H1W1 0.94(5) .
O1W H1W2 0.84(5) .
O2W H2W1 0.82(5) .
O2W H2W2 1.01(5) .
O3W O3W 1.399(14) 2_554
O1S C1S 1.371(11) .
C1S C1S 1.38(3) 2
O2S C2S 1.602(12) .
O2S C2S' 1.650(17) .
C2S C2S' 1.307(19) .
C2S C3S 1.575(14) .
C2S' C3S 1.360(17) .
O3S C4S' 1.456(16) .
O3S C4S 1.68(2) .
O3S' C5S 1.345(7) .
C4S C4S' 0.765(14) .
C4S C5S 1.516(13) .
C4S' C5S 1.53(2) .

loop_
_geom_hbond_atom_site_label_D
_geom_hbond_atom_site_label_H
_geom_hbond_atom_site_label_A
_geom_hbond_distance_DH
_geom_hbond_distance_HA
_geom_hbond_distance_DA
_geom_hbond_angle_DHA
_geom_hbond_site_symmetry_A
N4 H4N O1W 0.88 2.52 3.289(4) 146.1 5_565
N13 H13N O1W 0.88 2.12 2.920(4) 150.1 5_565
N19 H19N O6 0.88 2.24 3.074(4) 158.8 7_565
N28 H28N O6 0.88 2.07 2.882(4) 152.9 7_565
N33 H33N O3S 0.88 2.29 3.093(6) 151.0 6_565
N33 H33N O3 0.88 2.57 3.226(4) 131.8 6_565
N42 H42N O3S 0.88 2.05 2.860(5) 152.2 6_565
O1W H1W1 O1 0.94(5) 1.84(5) 2.775(4) 172(4) .
O1W H1W2 O2W 0.84(5) 1.99(5) 2.826(4) 171(4) 5
O2W H2W1 O4 0.82(5) 1.97(5) 2.776(4) 165(5) .
O2W H2W2 O5 1.01(5) 1.98(5) 2.849(5) 143(4) 1_545
N4 H4N N7 0.88 2.40 2.742(5) 103.5 .
N13 H13N N7 0.88 2.27 2.678(4) 107.8 .
N19 H19N N22 0.88 2.33 2.705(4) 105.8 .
N28 H28N N22 0.88 2.28 2.679(5) 107.7 .
N33 H33N N36 0.88 2.29 2.683(4) 107.1 .
N42 H42N N36 0.88 2.28 2.689(4) 108.2 .

loop_
_geom_torsion_atom_site_label_1
_geom_torsion_atom_site_label_2
_geom_torsion_atom_site_label_3
_geom_torsion_atom_site_label_4
_geom_torsion
_geom_torsion_site_symmetry_4
C31 N1 C2 C3 -159.2(3) .
C30 N1 C2 C3 71.3(4) .
N1 C2 C3 N4 66.7(4) .
C2 C3 N4 C5 179.7(3) .
C3 N4 C5 O1 2.8(5) .
C3 N4 C5 C6 -176.4(3) .
O1 C5 C6 N7 -174.5(3) .
N4 C5 C6 N7 4.7(4) .
O1 C5 C6 C8 2.1(5) .
N4 C5 C6 C8 -178.7(3) .
C8 C6 N7 C11 0.9(5) .
C5 C6 N7 C11 177.4(3) .
N7 C6 C8 C9 -1.0(5) .
C5 C6 C8 C9 -177.5(3) .
C6 C8 C9 C10 1.0(6) .
C8 C9 C10 C11 -0.8(6) .
C6 N7 C11 C10 -0.7(5) .
C6 N7 C11 C12 -178.7(3) .
C9 C10 C11 N7 0.7(5) .
C9 C10 C11 C12 178.7(3) .
N7 C11 C12 O2 -172.8(3) .
C10 C11 C12 O2 9.1(5) .
N7 C11 C12 N13 10.7(4) .
C10 C11 C12 N13 -167.4(3) .
O2 C12 N13 C14 2.6(5) .
C11 C12 N13 C14 178.9(3) .
C12 N13 C14 C15 76.8(4) .
N13 C14 C15 N16 54.6(4) .
C14 C15 N16 C17 -156.8(3) .
C14 C15 N16 C44 77.1(4) .
C15 N16 C17 C18 75.7(4) .
C44 N16 C17 C18 -158.3(3) .
N16 C17 C18 N19 60.8(4) .
C17 C18 N19 C20 -155.6(3) .
C18 N19 C20 O3 -0.8(5) .
C18 N19 C20 C21 -179.7(3) .
O3 C20 C21 N22 -177.8(3) .
N19 C20 C21 N22 1.2(4) .
O3 C20 C21 C23 1.3(5) .
N19 C20 C21 C23 -179.7(3) .
C23 C21 N22 C26 -0.2(4) .
C20 C21 N22 C26 178.9(3) .
N22 C21 C23 C24 -0.4(5) .
C20 C21 C23 C24 -179.4(3) .
C21 C23 C24 C25 0.8(5) .
C23 C24 C25 C26 -0.7(5) .
C21 N22 C26 C25 0.3(4) .
C21 N22 C26 C27 179.7(3) .
C24 C25 C26 N22 0.2(5) .
C24 C25 C26 C27 -179.2(3) .
N22 C26 C27 O4 178.4(3) .
C25 C26 C27 O4 -2.2(5) .
N22 C26 C27 N28 -1.5(4) .
C25 C26 C27 N28 178.0(3) .
O4 C27 N28 C29 5.0(5) .
C26 C27 N28 C29 -175.2(3) .
C27 N28 C29 C30 71.9(4) .
C31 N1 C30 C29 82.8(4) .
C2 N1 C30 C29 -148.2(3) .
N28 C29 C30 N1 55.6(4) .
C30 N1 C31 C32 68.8(4) .
C2 N1 C31 C32 -61.2(4) .
N1 C31 C32 N33 178.8(3) .
C31 C32 N33 C34 -86.3(4) .
C32 N33 C34 O5 1.0(6) .
C32 N33 C34 C35 -179.0(3) .
O5 C34 C35 N36 173.1(4) .
N33 C34 C35 N36 -6.9(5) .
O5 C34 C35 C37 -7.2(6) .
N33 C34 C35 C37 172.8(4) .
C37 C35 N36 C40 0.6(6) .
C34 C35 N36 C40 -179.6(3) .
N36 C35 C37 C38 -0.1(6) .
C34 C35 C37 C38 -179.8(4) .
C35 C37 C38 C39 -1.0(6) .
C37 C38 C39 C40 1.6(6) .
C35 N36 C40 C39 0.0(5) .
C35 N36 C40 C41 -178.7(3) .
C38 C39 C40 N36 -1.1(6) .
C38 C39 C40 C41 177.6(4) .
N36 C40 C41 O6 172.2(3) .
C39 C40 C41 O6 -6.5(6) .
N36 C40 C41 N42 -7.7(5) .
C39 C40 C41 N42 173.6(4) .
O6 C41 N42 C43 4.4(6) .
C40 C41 N42 C43 -175.8(3) .
C41 N42 C43 C44 -107.6(4) 7_565
C15 N16 C44 C43 -153.3(3) 7_565
C17 N16 C44 C43 81.3(4) 7_565
C2S' O2S C2S C3S -45.1(9) .
O2S C2S C2S' C3S -122.4(8) .
C3S C2S C2S' O2S 122.4(8) .
C2S O2S C2S' C3S 58.4(11) .
O2S C2S' C3S C2S -53.7(9) .
O2S C2S C3S C2S' 53.1(10) .
C4S' O3S C4S C5S -66(2) .
C5S C4S C4S' O3S 113.4(10) .
O3S C4S C4S' C5S -113.4(10) .
C4S O3S C4S' C5S 74(3) .
C4S' C4S C5S O3S' -48.2(17) .
O3S C4S C5S O3S' 6.5(18) .
O3S C4S C5S C4S' 54.7(18) .
C4S C4S' C5S O3S' 137.1(15) .
O3S C4S' C5S O3S' 51(2) .
O3S C4S' C5S C4S -86(3) .
